data_4065874
loop_
_publ_author_name
'Ito, Masato'
'Endo, Yoshinori'
'Tejima, Noriko'
'Ikariya, Takao'

_publ_section_title
;
 Bifunctional Triflylamide-Tethered Cp&#x2032;Rh and Cp&#x2032;Ir
 Complexes: A New Entry for Asymmetric Hydrogenation Catalysts
;
_journal_issue 11
_journal_name_full Organometallics
_journal_page_first 2397
_journal_paper_doi 10.1021/om1001809
_journal_volume 29
_journal_year 2010
_chemical_formula_moiety 'C14 H19 Cl F3 N2 O2 Rh S '
_chemical_formula_sum 'C14 H19 Cl F3 N2 O2 Rh S'
_chemical_formula_weight 474.73
_space_group_IT_number 2
_symmetry_cell_setting triclinic
_symmetry_Int_Tables_number 2
_symmetry_space_group_name_Hall '-P 1'
_symmetry_space_group_name_H-M 'P -1'
_cell_angle_alpha 76.758(13)
_cell_angle_beta 87.957(16)
_cell_angle_gamma 85.835(12)
_cell_formula_units_Z 4
_cell_length_a 9.455(5)
_cell_length_b 14.086(7)
_cell_length_c 14.423(8)
_cell_measurement_reflns_used 4195
_cell_measurement_temperature 93.1
_cell_measurement_theta_max 27.5
_cell_measurement_theta_min 3.1
_cell_volume 1864.5(17)
_computing_cell_refinement CrystalClear
_computing_data_collection CrystalClear
_computing_data_reduction CrystalStructure
_computing_publication_material 'CrystalStructure 3.8'
_computing_structure_refinement CRYSTALS
_computing_structure_solution SIR2002
_diffrn_ambient_temperature 93
_diffrn_detector_area_resol_mean 7.31
_diffrn_measured_fraction_theta_full 0.966
_diffrn_measured_fraction_theta_max 0.967
_diffrn_measurement_device_type 'Rigaku Saturn'
_diffrn_measurement_method \w
_diffrn_radiation_type 'Mo K\a'
_diffrn_radiation_wavelength 0.71070
_diffrn_reflns_av_R_equivalents 0.041
_diffrn_reflns_limit_h_max 12
_diffrn_reflns_limit_h_min -12
_diffrn_reflns_limit_k_max 18
_diffrn_reflns_limit_k_min -18
_diffrn_reflns_limit_l_max 18
_diffrn_reflns_limit_l_min -18
_diffrn_reflns_number 20393
_diffrn_reflns_theta_full 27.50
_diffrn_reflns_theta_max 27.48
_exptl_absorpt_coefficient_mu 1.206
_exptl_absorpt_correction_T_max 0.696
_exptl_absorpt_correction_T_min 0.620
_exptl_absorpt_correction_type multi-scan
_exptl_absorpt_process_details 'Jacobson, R. (1998) Private communication'
_exptl_crystal_colour orange
_exptl_crystal_density_diffrn 1.691
_exptl_crystal_density_method 'not measured'
_exptl_crystal_description block
_exptl_crystal_F_000 952.00
_exptl_crystal_size_max 0.30
_exptl_crystal_size_mid 0.30
_exptl_crystal_size_min 0.30
_refine_diff_density_max 2.50
_refine_diff_density_min -1.47
_refine_ls_extinction_method none
_refine_ls_goodness_of_fit_ref 1.000
_refine_ls_hydrogen_treatment refall
_refine_ls_number_parameters 471
_refine_ls_number_reflns 8271
_refine_ls_R_factor_gt 0.0583
_refine_ls_shift/su_max 0.0000
_refine_ls_structure_factor_coef Fsqd
_refine_ls_weighting_details 'w = 1/[0.0010Fo^2^ + 1.6350\s(Fo^2^)]/(4Fo^2^)'
_refine_ls_weighting_scheme calc
_refine_ls_wR_factor_ref 0.1635
_reflns_number_gt 6280
_reflns_number_total 8271
_reflns_threshold_expression F^2^>2.0\s(F^2^)
_cod_data_source_file om1001809_si_002.cif
_cod_data_source_block '__Rh5a'
_cod_original_cell_volume 1864.6(17)
_cod_original_formula_sum 'C14 H19 Cl F3 N2 O2 Rh S '
_cod_database_code 4065874

loop_
_symmetry_equiv_pos_site_id
_symmetry_equiv_pos_as_xyz
1 +X,+Y,+Z
2 -X,-Y,-Z

loop_
_atom_site_label
_atom_site_type_symbol
_atom_site_fract_x
_atom_site_fract_y
_atom_site_fract_z
_atom_site_U_iso_or_equiv
_atom_site_adp_type
_atom_site_occupancy
_atom_site_symmetry_multiplicity
_atom_site_calc_flag
_atom_site_refinement_flags
Rh(1) Rh 0.68899(5) 0.28624(4) 0.56950(4) 0.01161(12) Uani 1.00 1 d .
Rh(2) Rh 0.84748(5) 0.28920(4) 0.06837(4) 0.01127(12) Uani 1.00 1 d .
Cl(1) Cl 0.69907(18) 0.38310(12) 0.68759(12) 0.0181(4) Uani 1.00 1 d .
Cl(2) Cl 0.82108(17) 0.38797(12) 0.18587(11) 0.0167(3) Uani 1.00 1 d .
S(1) S 1.01958(17) 0.19467(12) 0.63663(12) 0.0148(3) Uani 1.00 1 d .
S(2) S 0.53823(18) 0.18944(12) 0.14941(12) 0.0164(4) Uani 1.00 1 d .
F(1) F 1.0470(5) 0.2044(4) 0.4513(3) 0.0430(15) Uani 1.00 1 d .
F(2) F 1.0710(5) 0.0591(3) 0.5393(4) 0.0449(16) Uani 1.00 1 d .
F(3) F 1.2394(4) 0.1550(3) 0.5303(3) 0.0376(14) Uani 1.00 1 d .
F(4) F 0.5582(6) 0.0520(4) 0.0538(4) 0.0588(19) Uani 1.00 1 d .
F(5) F 0.5207(5) 0.1974(4) -0.0355(3) 0.0535(18) Uani 1.00 1 d .
F(6) F 0.3497(5) 0.1258(3) 0.0502(3) 0.0427(15) Uani 1.00 1 d .
O(1) O 1.0550(5) 0.2949(3) 0.6158(3) 0.0196(12) Uani 1.00 1 d .
O(2) O 1.0887(5) 0.1262(3) 0.7148(3) 0.0232(13) Uani 1.00 1 d .
O(3) O 0.4829(5) 0.1198(3) 0.2290(3) 0.0277(14) Uani 1.00 1 d .
O(4) O 0.4745(5) 0.2876(3) 0.1273(3) 0.0233(13) Uani 1.00 1 d .
N(1) N 0.8569(5) 0.1856(3) 0.6345(3) 0.0137(13) Uani 1.00 1 d .
N(2) N 0.8254(5) 0.3773(4) 0.4781(4) 0.0166(14) Uani 1.00 1 d .
N(3) N 0.7033(5) 0.1880(3) 0.1456(3) 0.0146(13) Uani 1.00 1 d .
N(4) N 0.6936(5) 0.3788(4) -0.0176(3) 0.0150(13) Uani 1.00 1 d .
C(1) C 1.0987(7) 0.1518(5) 0.5340(5) 0.024(2) Uani 1.00 1 d .
C(2) C 0.7965(7) 0.0925(4) 0.6882(4) 0.0177(17) Uani 1.00 1 d .
C(3) C 0.6839(7) 0.0646(4) 0.6262(4) 0.0192(17) Uani 1.00 1 d .
C(4) C 0.5936(6) 0.1547(4) 0.5764(4) 0.0152(16) Uani 1.00 1 d .
C(5) C 0.6078(7) 0.2032(4) 0.4792(5) 0.0164(16) Uani 1.00 1 d .
C(6) C 0.5240(6) 0.2962(4) 0.4652(5) 0.0163(16) Uani 1.00 1 d .
C(7) C 0.4616(6) 0.3047(4) 0.5547(4) 0.0168(16) Uani 1.00 1 d .
C(8) C 0.5038(7) 0.2150(5) 0.6259(4) 0.0171(16) Uani 1.00 1 d .
C(9) C 0.6883(8) 0.1656(5) 0.4020(5) 0.0231(19) Uani 1.00 1 d .
C(10) C 0.5059(8) 0.3667(5) 0.3705(5) 0.0254(19) Uani 1.00 1 d .
C(11) C 0.3659(7) 0.3883(5) 0.5732(5) 0.027(2) Uani 1.00 1 d .
C(12) C 0.4512(7) 0.1924(5) 0.7279(5) 0.0231(19) Uani 1.00 1 d .
C(13) C 0.9088(6) 0.4182(4) 0.4285(4) 0.0145(15) Uani 1.00 1 d .
C(14) C 1.0194(8) 0.4689(5) 0.3676(5) 0.0228(18) Uani 1.00 1 d .
C(15) C 0.4876(8) 0.1390(6) 0.0491(6) 0.034(2) Uani 1.00 1 d .
C(16) C 0.7853(7) 0.0958(4) 0.1940(4) 0.0199(17) Uani 1.00 1 d .
C(17) C 0.9000(7) 0.0682(4) 0.1249(4) 0.0182(17) Uani 1.00 1 d .
C(18) C 0.9706(6) 0.1582(4) 0.0712(4) 0.0144(15) Uani 1.00 1 d .
C(19) C 0.9439(7) 0.2072(4) -0.0274(4) 0.0151(16) Uani 1.00 1 d .
C(20) C 1.0104(6) 0.2994(4) -0.0452(4) 0.0159(16) Uani 1.00 1 d .
C(21) C 1.0731(6) 0.3089(4) 0.0408(4) 0.0153(16) Uani 1.00 1 d .
C(22) C 1.0493(6) 0.2205(4) 0.1136(4) 0.0159(16) Uani 1.00 1 d .
C(23) C 0.8702(8) 0.1693(5) -0.1002(5) 0.0220(18) Uani 1.00 1 d .
C(24) C 1.0118(8) 0.3696(5) -0.1406(5) 0.0244(19) Uani 1.00 1 d .
C(25) C 1.1530(7) 0.3925(5) 0.0540(5) 0.0235(19) Uani 1.00 1 d .
C(26) C 1.1047(7) 0.2001(5) 0.2123(5) 0.0223(18) Uani 1.00 1 d .
C(27) C 0.6089(7) 0.4214(4) -0.0687(4) 0.0176(17) Uani 1.00 1 d .
C(28) C 0.5002(8) 0.4755(5) -0.1322(5) 0.0244(19) Uani 1.00 1 d .
H(1) H 0.8698 0.0418 0.7018 0.021 Uiso 1.00 1 c R
H(2) H 0.7536 0.1023 0.7462 0.021 Uiso 1.00 1 c R
H(3) H 0.7302 0.0338 0.5803 0.022 Uiso 1.00 1 c R
H(4) H 0.6235 0.0206 0.6658 0.022 Uiso 1.00 1 c R
H(5) H 0.6795 0.2131 0.3436 0.029 Uiso 1.00 1 c R
H(6) H 0.6516 0.1066 0.3953 0.029 Uiso 1.00 1 c R
H(7) H 0.7854 0.1537 0.4183 0.029 Uiso 1.00 1 c R
H(8) H 0.4505 0.4237 0.3778 0.029 Uiso 1.00 1 c R
H(9) H 0.4600 0.3364 0.3285 0.029 Uiso 1.00 1 c R
H(10) H 0.5968 0.3843 0.3449 0.029 Uiso 1.00 1 c R
H(11) H 0.3346 0.3743 0.6379 0.033 Uiso 1.00 1 c R
H(12) H 0.2862 0.3980 0.5330 0.033 Uiso 1.00 1 c R
H(13) H 0.4166 0.4459 0.5603 0.033 Uiso 1.00 1 c R
H(14) H 0.4901 0.1297 0.7594 0.028 Uiso 1.00 1 c R
H(15) H 0.3507 0.1928 0.7298 0.028 Uiso 1.00 1 c R
H(16) H 0.4802 0.2402 0.7591 0.028 Uiso 1.00 1 c R
H(17) H 1.0288 0.5304 0.3825 0.027 Uiso 1.00 1 c R
H(18) H 0.9951 0.4787 0.3025 0.027 Uiso 1.00 1 c R
H(19) H 1.1066 0.4306 0.3784 0.027 Uiso 1.00 1 c R
H(20) H 0.8305 0.1069 0.2480 0.023 Uiso 1.00 1 c R
H(21) H 0.7232 0.0445 0.2138 0.023 Uiso 1.00 1 c R
H(22) H 0.9685 0.0217 0.1588 0.022 Uiso 1.00 1 c R
H(23) H 0.8557 0.0406 0.0800 0.022 Uiso 1.00 1 c R
H(24) H 0.8418 0.1055 -0.0723 0.027 Uiso 1.00 1 c R
H(25) H 0.9319 0.1668 -0.1532 0.027 Uiso 1.00 1 c R
H(26) H 0.7888 0.2115 -0.1210 0.027 Uiso 1.00 1 c R
H(27) H 0.9669 0.3432 -0.1860 0.029 Uiso 1.00 1 c R
H(28) H 1.1072 0.3809 -0.1603 0.029 Uiso 1.00 1 c R
H(29) H 0.9626 0.4295 -0.1355 0.029 Uiso 1.00 1 c R
H(30) H 1.1511 0.4419 -0.0033 0.027 Uiso 1.00 1 c R
H(31) H 1.2486 0.3713 0.0698 0.027 Uiso 1.00 1 c R
H(32) H 1.1086 0.4181 0.1040 0.027 Uiso 1.00 1 c R
H(33) H 1.1518 0.2542 0.2221 0.027 Uiso 1.00 1 c R
H(34) H 1.1693 0.1439 0.2215 0.027 Uiso 1.00 1 c R
H(35) H 1.0274 0.1878 0.2563 0.027 Uiso 1.00 1 c R
H(36) H 0.4584 0.5279 -0.1070 0.029 Uiso 1.00 1 c R
H(37) H 0.4293 0.4332 -0.1389 0.029 Uiso 1.00 1 c R
H(38) H 0.5426 0.5009 -0.1927 0.029 Uiso 1.00 1 c R

loop_
_atom_site_aniso_label
_atom_site_aniso_U_11
_atom_site_aniso_U_22
_atom_site_aniso_U_33
_atom_site_aniso_U_12
_atom_site_aniso_U_13
_atom_site_aniso_U_23
Rh(1) 0.0111(2) 0.0113(2) 0.0119(2) -0.00211(19) 0.00001(19) -0.00105(19)
Rh(2) 0.0118(2) 0.0102(2) 0.0110(2) 0.00058(19) -0.00108(19) -0.00094(19)
Cl(1) 0.0186(8) 0.0188(8) 0.0190(8) -0.0029(6) 0.0009(6) -0.0086(6)
Cl(2) 0.0188(8) 0.0162(7) 0.0166(7) -0.0016(6) -0.0009(6) -0.0065(6)
S(1) 0.0129(7) 0.0135(7) 0.0178(8) -0.0007(6) -0.0021(6) -0.0029(6)
S(2) 0.0150(8) 0.0178(8) 0.0174(8) -0.0041(6) -0.0001(6) -0.0050(6)
F(1) 0.042(3) 0.067(3) 0.021(2) 0.005(2) 0.000(2) -0.015(2)
F(2) 0.038(2) 0.037(2) 0.072(3) -0.008(2) 0.007(2) -0.037(2)
F(3) 0.016(2) 0.057(3) 0.050(3) -0.006(2) 0.008(2) -0.032(2)
F(4) 0.047(3) 0.055(3) 0.095(4) 0.004(2) -0.023(3) -0.060(3)
F(5) 0.043(3) 0.099(4) 0.024(2) -0.016(3) -0.002(2) -0.021(3)
F(6) 0.029(2) 0.057(3) 0.052(3) -0.014(2) -0.011(2) -0.029(2)
O(1) 0.017(2) 0.013(2) 0.028(2) -0.0042(18) -0.004(2) -0.002(2)
O(2) 0.019(2) 0.022(2) 0.025(2) 0.000(2) -0.007(2) 0.003(2)
O(3) 0.021(2) 0.029(2) 0.027(2) -0.010(2) 0.002(2) 0.006(2)
O(4) 0.017(2) 0.019(2) 0.031(2) 0.002(2) 0.001(2) -0.002(2)
N(1) 0.014(2) 0.007(2) 0.019(2) -0.002(2) -0.004(2) 0.001(2)
N(2) 0.015(2) 0.017(2) 0.016(2) 0.002(2) -0.003(2) -0.001(2)
N(3) 0.018(2) 0.009(2) 0.015(2) 0.001(2) 0.000(2) 0.000(2)
N(4) 0.017(2) 0.017(2) 0.011(2) -0.000(2) -0.003(2) -0.002(2)
C(1) 0.018(3) 0.031(4) 0.030(4) -0.003(3) -0.000(3) -0.018(3)
C(2) 0.023(3) 0.010(3) 0.020(3) -0.008(2) -0.001(2) -0.001(2)
C(3) 0.025(3) 0.015(3) 0.015(3) -0.006(2) -0.004(2) 0.004(2)
C(4) 0.012(3) 0.013(3) 0.022(3) -0.007(2) -0.004(2) -0.004(2)
C(5) 0.015(3) 0.014(3) 0.023(3) -0.004(2) -0.008(2) -0.008(2)
C(6) 0.013(3) 0.014(3) 0.023(3) -0.002(2) -0.006(2) -0.006(2)
C(7) 0.012(3) 0.017(3) 0.021(3) -0.003(2) -0.001(2) -0.003(2)
C(8) 0.013(3) 0.022(3) 0.017(3) -0.010(2) 0.001(2) -0.004(2)
C(9) 0.031(4) 0.024(3) 0.017(3) -0.004(3) -0.000(3) -0.008(3)
C(10) 0.028(4) 0.022(3) 0.022(3) 0.002(3) -0.005(3) 0.002(3)
C(11) 0.016(3) 0.031(4) 0.035(4) 0.000(3) 0.001(3) -0.013(3)
C(12) 0.016(3) 0.031(4) 0.023(3) -0.015(3) 0.007(2) -0.005(3)
C(13) 0.014(3) 0.015(3) 0.011(3) 0.001(2) -0.007(2) 0.004(2)
C(14) 0.030(4) 0.018(3) 0.020(3) -0.009(3) 0.006(3) -0.002(2)
C(15) 0.026(4) 0.044(5) 0.037(4) -0.009(3) -0.008(3) -0.018(4)
C(16) 0.026(3) 0.015(3) 0.017(3) 0.004(2) -0.002(2) -0.000(2)
C(17) 0.030(3) 0.006(2) 0.019(3) 0.001(2) -0.002(2) -0.002(2)
C(18) 0.014(3) 0.008(2) 0.020(3) 0.008(2) 0.001(2) -0.002(2)
C(19) 0.015(3) 0.019(3) 0.010(3) 0.006(2) 0.001(2) -0.002(2)
C(20) 0.013(3) 0.018(3) 0.015(3) 0.003(2) 0.003(2) -0.002(2)
C(21) 0.013(3) 0.018(3) 0.014(3) 0.002(2) 0.002(2) -0.003(2)
C(22) 0.012(3) 0.018(3) 0.016(3) 0.003(2) -0.003(2) -0.002(2)
C(23) 0.030(4) 0.019(3) 0.018(3) 0.003(3) -0.002(3) -0.006(2)
C(24) 0.028(4) 0.025(3) 0.019(3) -0.003(3) -0.004(3) -0.000(3)
C(25) 0.023(3) 0.020(3) 0.025(3) -0.004(2) -0.006(3) 0.002(3)
C(26) 0.017(3) 0.026(3) 0.023(3) 0.002(2) -0.005(2) -0.004(3)
C(27) 0.021(3) 0.018(3) 0.015(3) -0.001(2) 0.003(2) -0.006(2)
C(28) 0.028(4) 0.023(3) 0.021(3) 0.007(3) -0.004(3) -0.004(3)

loop_
_atom_type_symbol
_atom_type_description
_atom_type_scat_dispersion_real
_atom_type_scat_dispersion_imag
_atom_type_scat_source
C C 0.003 0.002
;
International Tables for Crystallography
(1992, Vol. C, Tables 4.2.6.8 and 6.1.1.4)
;
H H 0.000 0.000
;
International Tables for Crystallography
(1992, Vol. C, Table 6.1.1.4)
;
Cl Cl 0.148 0.159
;
International Tables for Crystallography
(1992, Vol. C, Tables 4.2.6.8 and 6.1.1.4)
;
F F 0.017 0.010
;
International Tables for Crystallography
(1992, Vol. C, Tables 4.2.6.8 and 6.1.1.4)
;
N N 0.006 0.003
;
International Tables for Crystallography
(1992, Vol. C, Tables 4.2.6.8 and 6.1.1.4)
;
O O 0.011 0.006
;
International Tables for Crystallography
(1992, Vol. C, Tables 4.2.6.8 and 6.1.1.4)
;
Rh Rh -1.118 0.919
;
International Tables for Crystallography
(1992, Vol. C, Tables 4.2.6.8 and 6.1.1.4)
;
S S 0.125 0.123
;
International Tables for Crystallography
(1992, Vol. C, Tables 4.2.6.8 and 6.1.1.4)
;

loop_
_geom_angle_atom_site_label_1
_geom_angle_atom_site_label_2
_geom_angle_atom_site_label_3
_geom_angle
_geom_angle_publ_flag
Cl(1) Rh(1) N(1) 92.21(16) yes
Cl(1) Rh(1) N(2) 90.83(18) yes
Cl(1) Rh(1) C(4) 130.37(19) yes
Cl(1) Rh(1) C(5) 160.96(18) yes
Cl(1) Rh(1) C(6) 127.13(19) yes
Cl(1) Rh(1) C(7) 95.7(2) yes
Cl(1) Rh(1) C(8) 96.4(2) yes
N(1) Rh(1) N(2) 94.09(19) yes
N(1) Rh(1) C(4) 80.9(2) yes
N(1) Rh(1) C(5) 99.6(2) yes
N(1) Rh(1) C(6) 139.1(2) yes
N(1) Rh(1) C(7) 143.0(2) yes
N(1) Rh(1) C(8) 103.0(2) yes
N(2) Rh(1) C(4) 138.4(2) yes
N(2) Rh(1) C(5) 103.0(2) yes
N(2) Rh(1) C(6) 95.8(2) yes
N(2) Rh(1) C(7) 121.8(2) yes
N(2) Rh(1) C(8) 161.1(2) yes
C(4) Rh(1) C(5) 39.1(2) yes
C(4) Rh(1) C(6) 65.7(2) yes
C(4) Rh(1) C(7) 66.5(2) yes
C(4) Rh(1) C(8) 39.9(2) yes
C(5) Rh(1) C(6) 39.5(2) yes
C(5) Rh(1) C(7) 65.9(2) yes
C(5) Rh(1) C(8) 66.5(2) yes
C(6) Rh(1) C(7) 38.4(2) yes
C(6) Rh(1) C(8) 66.0(2) yes
C(7) Rh(1) C(8) 40.2(2) yes
Cl(2) Rh(2) N(3) 91.73(16) yes
Cl(2) Rh(2) N(4) 91.51(17) yes
Cl(2) Rh(2) C(18) 129.95(19) yes
Cl(2) Rh(2) C(19) 160.72(19) yes
Cl(2) Rh(2) C(20) 126.5(2) yes
Cl(2) Rh(2) C(21) 95.4(2) yes
Cl(2) Rh(2) C(22) 96.3(2) yes
N(3) Rh(2) N(4) 95.7(2) yes
N(3) Rh(2) C(18) 80.9(2) yes
N(3) Rh(2) C(19) 100.8(2) yes
N(3) Rh(2) C(20) 139.8(2) yes
N(3) Rh(2) C(21) 142.2(2) yes
N(3) Rh(2) C(22) 102.8(2) yes
N(4) Rh(2) C(18) 138.3(2) yes
N(4) Rh(2) C(19) 101.7(2) yes
N(4) Rh(2) C(20) 95.0(2) yes
N(4) Rh(2) C(21) 121.1(2) yes
N(4) Rh(2) C(22) 159.6(2) yes
C(18) Rh(2) C(19) 40.1(2) yes
C(18) Rh(2) C(20) 65.8(2) yes
C(18) Rh(2) C(21) 66.2(2) yes
C(18) Rh(2) C(22) 39.7(2) yes
C(19) Rh(2) C(20) 39.1(2) yes
C(19) Rh(2) C(21) 65.8(2) yes
C(19) Rh(2) C(22) 66.8(2) yes
C(20) Rh(2) C(21) 38.2(2) yes
C(20) Rh(2) C(22) 65.3(2) yes
C(21) Rh(2) C(22) 39.6(2) yes
O(1) S(1) O(2) 118.8(3) yes
O(1) S(1) N(1) 111.9(2) yes
O(1) S(1) C(1) 102.2(3) yes
O(2) S(1) N(1) 113.7(2) yes
O(2) S(1) C(1) 101.1(3) yes
N(1) S(1) C(1) 107.1(3) yes
O(3) S(2) O(4) 118.9(3) yes
O(3) S(2) N(3) 113.6(2) yes
O(3) S(2) C(15) 101.0(3) yes
O(4) S(2) N(3) 111.6(2) yes
O(4) S(2) C(15) 103.5(3) yes
N(3) S(2) C(15) 106.1(3) yes
Rh(1) N(1) S(1) 131.8(2) yes
Rh(1) N(1) C(2) 109.6(3) yes
S(1) N(1) C(2) 118.6(4) yes
Rh(1) N(2) C(13) 172.8(5) yes
Rh(2) N(3) S(2) 132.3(2) yes
Rh(2) N(3) C(16) 109.3(4) yes
S(2) N(3) C(16) 118.0(4) yes
Rh(2) N(4) C(27) 174.1(6) yes
S(1) C(1) F(1) 112.0(5) yes
S(1) C(1) F(2) 110.7(5) yes
S(1) C(1) F(3) 111.9(5) yes
F(1) C(1) F(2) 106.9(6) yes
F(1) C(1) F(3) 108.3(5) yes
F(2) C(1) F(3) 106.9(6) yes
N(1) C(2) C(3) 108.5(5) yes
C(2) C(3) C(4) 110.9(5) yes
Rh(1) C(4) C(3) 113.3(4) yes
Rh(1) C(4) C(5) 71.8(3) yes
Rh(1) C(4) C(8) 71.0(3) yes
C(3) C(4) C(5) 125.3(6) yes
C(3) C(4) C(8) 123.9(5) yes
C(5) C(4) C(8) 109.6(5) yes
Rh(1) C(5) C(4) 69.1(4) yes
Rh(1) C(5) C(6) 72.0(4) yes
Rh(1) C(5) C(9) 126.4(5) yes
C(4) C(5) C(6) 107.8(6) yes
C(4) C(5) C(9) 127.2(5) yes
C(6) C(5) C(9) 125.0(5) yes
Rh(1) C(6) C(5) 68.6(3) yes
Rh(1) C(6) C(7) 70.0(3) yes
Rh(1) C(6) C(10) 128.7(5) yes
C(5) C(6) C(7) 108.2(5) yes
C(5) C(6) C(10) 124.0(6) yes
C(7) C(6) C(10) 127.7(6) yes
Rh(1) C(7) C(6) 71.6(3) yes
Rh(1) C(7) C(8) 68.6(3) yes
Rh(1) C(7) C(11) 126.7(5) yes
C(6) C(7) C(8) 108.0(5) yes
C(6) C(7) C(11) 126.4(5) yes
C(8) C(7) C(11) 125.6(6) yes
Rh(1) C(8) C(4) 69.1(3) yes
Rh(1) C(8) C(7) 71.1(3) yes
Rh(1) C(8) C(12) 127.7(5) yes
C(4) C(8) C(7) 106.5(5) yes
C(4) C(8) C(12) 129.1(5) yes
C(7) C(8) C(12) 124.4(6) yes
N(2) C(13) C(14) 177.9(6) yes
S(2) C(15) F(4) 109.4(5) yes
S(2) C(15) F(5) 111.7(6) yes
S(2) C(15) F(6) 112.4(6) yes
F(4) C(15) F(5) 107.5(7) yes
F(4) C(15) F(6) 107.8(7) yes
F(5) C(15) F(6) 107.9(6) yes
N(3) C(16) C(17) 109.2(4) yes
C(16) C(17) C(18) 110.4(5) yes
Rh(2) C(18) C(17) 113.5(4) yes
Rh(2) C(18) C(19) 71.2(3) yes
Rh(2) C(18) C(22) 71.2(3) yes
C(17) C(18) C(19) 124.7(6) yes
C(17) C(18) C(22) 125.5(5) yes
C(19) C(18) C(22) 108.5(5) yes
Rh(2) C(19) C(18) 68.7(3) yes
Rh(2) C(19) C(20) 72.6(4) yes
Rh(2) C(19) C(23) 126.6(4) yes
C(18) C(19) C(20) 107.0(5) yes
C(18) C(19) C(23) 127.7(5) yes
C(20) C(19) C(23) 125.2(5) yes
Rh(2) C(20) C(19) 68.3(3) yes
Rh(2) C(20) C(21) 70.4(3) yes
Rh(2) C(20) C(24) 128.2(4) yes
C(19) C(20) C(21) 109.0(5) yes
C(19) C(20) C(24) 123.3(6) yes
C(21) C(20) C(24) 127.7(6) yes
Rh(2) C(21) C(20) 71.4(3) yes
Rh(2) C(21) C(22) 68.3(3) yes
Rh(2) C(21) C(25) 127.1(4) yes
C(20) C(21) C(22) 107.7(6) yes
C(20) C(21) C(25) 126.7(5) yes
C(22) C(21) C(25) 125.5(6) yes
Rh(2) C(22) C(18) 69.1(3) yes
Rh(2) C(22) C(21) 72.2(3) yes
Rh(2) C(22) C(26) 126.3(4) yes
C(18) C(22) C(21) 107.8(5) yes
C(18) C(22) C(26) 128.0(5) yes
C(21) C(22) C(26) 124.2(6) yes
N(4) C(27) C(28) 179.2(7) yes
N(1) C(2) H(1) 109.9 no
N(1) C(2) H(2) 109.4 no
C(3) C(2) H(1) 109.9 no
C(3) C(2) H(2) 109.7 no
H(1) C(2) H(2) 109.5 no
C(2) C(3) H(3) 109.1 no
C(2) C(3) H(4) 109.0 no
C(4) C(3) H(3) 109.9 no
C(4) C(3) H(4) 108.4 no
H(3) C(3) H(4) 109.5 no
C(5) C(9) H(5) 109.4 no
C(5) C(9) H(6) 109.9 no
C(5) C(9) H(7) 109.1 no
H(5) C(9) H(6) 109.5 no
H(5) C(9) H(7) 109.5 no
H(6) C(9) H(7) 109.5 no
C(6) C(10) H(8) 110.2 no
C(6) C(10) H(9) 109.3 no
C(6) C(10) H(10) 108.9 no
H(8) C(10) H(9) 109.5 no
H(8) C(10) H(10) 109.5 no
H(9) C(10) H(10) 109.5 no
C(7) C(11) H(11) 109.6 no
C(7) C(11) H(12) 109.6 no
C(7) C(11) H(13) 109.2 no
H(11) C(11) H(12) 109.5 no
H(11) C(11) H(13) 109.5 no
H(12) C(11) H(13) 109.5 no
C(8) C(12) H(14) 109.1 no
C(8) C(12) H(15) 109.7 no
C(8) C(12) H(16) 109.6 no
H(14) C(12) H(15) 109.5 no
H(14) C(12) H(16) 109.5 no
H(15) C(12) H(16) 109.5 no
C(13) C(14) H(17) 109.3 no
C(13) C(14) H(18) 109.9 no
C(13) C(14) H(19) 109.2 no
H(17) C(14) H(18) 109.5 no
H(17) C(14) H(19) 109.5 no
H(18) C(14) H(19) 109.5 no
N(3) C(16) H(20) 109.1 no
N(3) C(16) H(21) 110.1 no
C(17) C(16) H(20) 108.5 no
C(17) C(16) H(21) 110.4 no
H(20) C(16) H(21) 109.5 no
C(16) C(17) H(22) 110.1 no
C(16) C(17) H(23) 108.4 no
C(18) C(17) H(22) 110.2 no
C(18) C(17) H(23) 108.3 no
H(22) C(17) H(23) 109.5 no
C(19) C(23) H(24) 109.2 no
C(19) C(23) H(25) 110.2 no
C(19) C(23) H(26) 109.0 no
H(24) C(23) H(25) 109.5 no
H(24) C(23) H(26) 109.5 no
H(25) C(23) H(26) 109.5 no
C(20) C(24) H(27) 110.0 no
C(20) C(24) H(28) 109.2 no
C(20) C(24) H(29) 109.2 no
H(27) C(24) H(28) 109.5 no
H(27) C(24) H(29) 109.5 no
H(28) C(24) H(29) 109.5 no
C(21) C(25) H(30) 109.3 no
C(21) C(25) H(31) 110.4 no
C(21) C(25) H(32) 108.7 no
H(30) C(25) H(31) 109.5 no
H(30) C(25) H(32) 109.5 no
H(31) C(25) H(32) 109.5 no
C(22) C(26) H(33) 110.7 no
C(22) C(26) H(34) 109.0 no
C(22) C(26) H(35) 108.7 no
H(33) C(26) H(34) 109.5 no
H(33) C(26) H(35) 109.5 no
H(34) C(26) H(35) 109.5 no
C(27) C(28) H(36) 109.8 no
C(27) C(28) H(37) 109.7 no
C(27) C(28) H(38) 108.9 no
H(36) C(28) H(37) 109.5 no
H(36) C(28) H(38) 109.4 no
H(37) C(28) H(38) 109.5 no

loop_
_geom_bond_atom_site_label_1
_geom_bond_atom_site_label_2
_geom_bond_distance
_geom_bond_publ_flag
Rh(1) Cl(1) 2.422(2) yes
Rh(1) N(1) 2.140(4) yes
Rh(1) N(2) 2.095(5) yes
Rh(1) C(4) 2.099(6) yes
Rh(1) C(5) 2.134(7) yes
Rh(1) C(6) 2.181(7) yes
Rh(1) C(7) 2.159(6) yes
Rh(1) C(8) 2.125(6) yes
Rh(2) Cl(2) 2.4227(19) yes
Rh(2) N(3) 2.139(5) yes
Rh(2) N(4) 2.096(5) yes
Rh(2) C(18) 2.102(6) yes
Rh(2) C(19) 2.136(7) yes
Rh(2) C(20) 2.195(6) yes
Rh(2) C(21) 2.182(6) yes
Rh(2) C(22) 2.129(6) yes
S(1) O(1) 1.436(4) yes
S(1) O(2) 1.446(4) yes
S(1) N(1) 1.555(5) yes
S(1) C(1) 1.838(8) yes
S(2) O(3) 1.439(5) yes
S(2) O(4) 1.438(4) yes
S(2) N(3) 1.559(5) yes
S(2) C(15) 1.843(10) yes
F(1) C(1) 1.340(8) yes
F(2) C(1) 1.335(9) yes
F(3) C(1) 1.333(8) yes
F(4) C(15) 1.341(10) yes
F(5) C(15) 1.347(9) yes
F(6) C(15) 1.329(9) yes
N(1) C(2) 1.503(8) yes
N(2) C(13) 1.142(8) yes
N(3) C(16) 1.501(8) yes
N(4) C(27) 1.145(8) yes
C(2) C(3) 1.541(10) yes
C(3) C(4) 1.525(8) yes
C(4) C(5) 1.418(9) yes
C(4) C(8) 1.443(10) yes
C(5) C(6) 1.457(9) yes
C(5) C(9) 1.500(10) yes
C(6) C(7) 1.426(10) yes
C(6) C(10) 1.501(9) yes
C(7) C(8) 1.474(8) yes
C(7) C(11) 1.500(10) yes
C(8) C(12) 1.507(9) yes
C(13) C(14) 1.460(9) yes
C(16) C(17) 1.536(10) yes
C(17) C(18) 1.513(8) yes
C(18) C(19) 1.454(8) yes
C(18) C(22) 1.438(10) yes
C(19) C(20) 1.450(9) yes
C(19) C(23) 1.495(10) yes
C(20) C(21) 1.431(10) yes
C(20) C(24) 1.499(8) yes
C(21) C(22) 1.460(8) yes
C(21) C(25) 1.495(10) yes
C(22) C(26) 1.492(10) yes
C(27) C(28) 1.452(9) yes
C(2) H(1) 0.950 no
C(2) H(2) 0.950 no
C(3) H(3) 0.950 no
C(3) H(4) 0.950 no
C(9) H(5) 0.950 no
C(9) H(6) 0.950 no
C(9) H(7) 0.950 no
C(10) H(8) 0.950 no
C(10) H(9) 0.950 no
C(10) H(10) 0.950 no
C(11) H(11) 0.950 no
C(11) H(12) 0.950 no
C(11) H(13) 0.950 no
C(12) H(14) 0.950 no
C(12) H(15) 0.950 no
C(12) H(16) 0.950 no
C(14) H(17) 0.950 no
C(14) H(18) 0.950 no
C(14) H(19) 0.950 no
C(16) H(20) 0.950 no
C(16) H(21) 0.950 no
C(17) H(22) 0.950 no
C(17) H(23) 0.950 no
C(23) H(24) 0.950 no
C(23) H(25) 0.950 no
C(23) H(26) 0.950 no
C(24) H(27) 0.950 no
C(24) H(28) 0.950 no
C(24) H(29) 0.950 no
C(25) H(30) 0.950 no
C(25) H(31) 0.950 no
C(25) H(32) 0.950 no
C(26) H(33) 0.950 no
C(26) H(34) 0.950 no
C(26) H(35) 0.950 no
C(28) H(36) 0.950 no
C(28) H(37) 0.950 no
C(28) H(38) 0.950 no

loop_
_geom_contact_atom_site_label_1
_geom_contact_atom_site_label_2
_geom_contact_distance
_geom_contact_site_symmetry_2
Cl(1) C(14) 3.458(7) 2_766
Cl(1) C(28) 3.582(8) 1_556
Cl(2) C(28) 3.488(7) 2_665
F(1) C(26) 3.485(8) .
F(2) F(2) 2.676(8) 2_756
F(3) C(4) 3.437(7) 1_655
F(3) C(6) 3.438(8) 1_655
F(3) C(7) 3.166(8) 1_655
F(3) C(8) 3.155(8) 1_655
F(4) F(4) 2.677(9) 2_655
F(4) F(6) 3.254(8) 2_655
F(4) C(15) 3.416(12) 2_655
F(5) C(12) 3.515(9) 1_554
F(6) F(4) 3.254(8) 2_655
F(6) C(18) 3.591(8) 1_455
F(6) C(21) 3.521(8) 1_455
F(6) C(22) 3.242(8) 1_455
F(6) C(26) 3.508(9) 1_455
O(1) C(11) 3.288(8) 1_655
O(1) C(14) 3.411(8) 2_766
O(2) C(16) 3.258(7) 2_756
O(2) C(17) 3.151(7) 2_756
O(2) C(23) 3.453(9) 1_556
O(3) C(3) 3.387(8) 2_656
O(3) C(9) 3.418(9) .
O(4) C(25) 3.376(8) 1_455
O(4) C(28) 3.380(9) 2_665
N(2) C(11) 3.582(9) 2_666
N(4) C(25) 3.550(9) 2_765
C(2) C(23) 3.569(10) 1_556
C(3) O(3) 3.387(8) 2_656
C(4) F(3) 3.437(7) 1_455
C(6) F(3) 3.438(8) 1_455
C(7) F(3) 3.166(8) 1_455
C(8) F(3) 3.155(8) 1_455
C(9) O(3) 3.418(9) .
C(9) C(16) 3.440(10) .
C(11) O(1) 3.288(8) 1_455
C(11) N(2) 3.582(9) 2_666
C(12) F(5) 3.515(9) 1_556
C(14) Cl(1) 3.458(7) 2_766
C(14) O(1) 3.411(8) 2_766
C(14) C(24) 3.541(9) 2_765
C(15) F(4) 3.416(12) 2_655
C(16) O(2) 3.258(7) 2_756
C(16) C(9) 3.440(10) .
C(17) O(2) 3.151(7) 2_756
C(18) F(6) 3.591(8) 1_655
C(21) F(6) 3.521(8) 1_655
C(22) F(6) 3.242(8) 1_655
C(23) O(2) 3.453(9) 1_554
C(23) C(2) 3.569(10) 1_554
C(24) C(14) 3.541(9) 2_765
C(25) O(4) 3.376(8) 1_655
C(25) N(4) 3.550(9) 2_765
C(26) F(1) 3.485(8) .
C(26) F(6) 3.508(9) 1_655
C(28) Cl(1) 3.582(8) 1_554
C(28) Cl(2) 3.488(7) 2_665
C(28) O(4) 3.380(9) 2_665
Cl(1) H(8) 2.943 2_666
Cl(1) H(17) 2.972 2_766
Cl(1) H(19) 3.255 2_766
Cl(1) H(26) 3.317 1_556
Cl(1) H(27) 3.115 1_556
Cl(1) H(38) 2.949 1_556
Cl(2) H(5) 3.276 .
Cl(2) H(10) 3.062 .
Cl(2) H(18) 2.943 .
Cl(2) H(28) 3.309 2_765
Cl(2) H(29) 3.335 2_765
Cl(2) H(30) 3.147 2_765
Cl(2) H(36) 2.970 2_665
Cl(2) H(37) 3.297 2_665
S(1) H(15) 3.446 1_655
S(1) H(25) 3.059 1_556
S(2) H(5) 3.240 .
F(1) H(33) 3.348 .
F(1) H(35) 2.888 .
F(2) H(3) 2.944 2_756
F(2) H(6) 3.390 2_756
F(2) H(7) 3.135 2_756
F(2) H(20) 3.513 2_756
F(3) H(3) 3.390 2_756
F(3) H(12) 3.493 1_655
F(3) H(15) 3.267 1_655
F(4) H(14) 3.307 2_656
F(5) H(14) 3.338 1_554
F(5) H(16) 2.919 1_554
F(6) H(31) 3.591 1_455
F(6) H(34) 3.002 1_455
O(1) H(11) 2.999 1_655
O(1) H(12) 2.792 1_655
O(1) H(15) 3.353 1_655
O(1) H(17) 2.535 2_766
O(1) H(27) 3.156 1_556
O(2) H(15) 2.745 1_655
O(2) H(20) 3.241 2_756
O(2) H(21) 2.895 2_756
O(2) H(22) 2.512 2_756
O(2) H(23) 3.362 2_756
O(2) H(25) 2.515 1_556
O(3) H(4) 2.456 2_656
O(3) H(5) 3.080 .
O(3) H(6) 2.891 .
O(3) H(14) 3.470 2_656
O(3) H(33) 3.531 1_455
O(3) H(34) 2.963 1_455
O(4) H(9) 3.128 .
O(4) H(31) 2.439 1_455
O(4) H(33) 3.319 1_455
O(4) H(36) 2.669 2_665
O(4) H(38) 3.317 2_665
N(1) H(25) 3.116 1_556
N(2) H(12) 3.233 2_666
N(2) H(13) 3.221 2_666
N(2) H(17) 3.048 2_766
N(3) H(5) 2.955 .
N(3) H(6) 3.548 .
N(4) H(30) 3.090 2_765
N(4) H(31) 3.506 2_765
N(4) H(32) 3.495 2_765
N(4) H(36) 2.765 2_665
C(2) H(22) 3.255 2_756
C(2) H(24) 3.543 1_556
C(2) H(25) 3.078 1_556
C(2) H(26) 3.531 1_556
C(2) H(34) 3.283 2_756
C(3) H(34) 3.471 2_756
C(9) H(20) 2.810 .
C(9) H(21) 3.516 .
C(10) H(13) 3.169 2_666
C(10) H(38) 2.835 2_665
C(11) H(8) 3.484 2_666
C(11) H(13) 3.427 2_666
C(13) H(11) 3.557 2_666
C(13) H(12) 3.210 2_666
C(13) H(13) 3.523 2_666
C(13) H(17) 3.063 2_766
C(14) H(12) 3.468 1_655
C(14) H(27) 3.275 2_765
C(14) H(28) 3.440 2_765
C(14) H(29) 3.328 2_765
C(16) H(5) 3.103 .
C(16) H(6) 3.157 .
C(16) H(7) 3.513 .
C(17) H(1) 3.393 2_756
C(17) H(24) 3.518 2_755
C(17) H(25) 3.509 2_755
C(23) H(2) 2.880 1_554
C(23) H(22) 3.260 2_755
C(24) H(17) 3.475 2_765
C(24) H(18) 2.781 2_765
C(24) H(32) 3.272 2_765
C(25) H(29) 3.119 2_765
C(25) H(30) 3.555 2_765
C(26) H(1) 3.341 2_756
C(27) H(30) 3.414 2_765
C(27) H(31) 3.300 2_765
C(27) H(32) 3.571 2_765
C(27) H(36) 2.825 2_665
C(28) H(8) 3.530 2_665
C(28) H(9) 3.437 2_665
C(28) H(10) 3.364 2_665
C(28) H(31) 3.591 2_765
C(28) H(36) 3.475 2_665
H(1) C(17) 3.393 2_756
H(1) C(26) 3.341 2_756
H(1) H(20) 3.395 2_756
H(1) H(22) 2.525 2_756
H(1) H(24) 3.568 1_556
H(1) H(25) 3.123 1_556
H(1) H(34) 2.643 2_756
H(1) H(35) 3.234 2_756
H(2) C(23) 2.880 1_556
H(2) H(22) 3.213 2_756
H(2) H(24) 2.787 1_556
H(2) H(25) 2.603 1_556
H(2) H(26) 2.760 1_556
H(2) H(34) 3.420 2_756
H(3) F(2) 2.944 2_756
H(3) F(3) 3.390 2_756
H(3) H(34) 3.451 2_756
H(4) O(3) 2.456 2_656
H(4) H(6) 3.509 2_656
H(4) H(34) 3.113 2_756
H(5) Cl(2) 3.276 .
H(5) S(2) 3.240 .
H(5) O(3) 3.080 .
H(5) N(3) 2.955 .
H(5) C(16) 3.103 .
H(5) H(20) 2.584 .
H(5) H(21) 3.339 .
H(5) H(35) 3.504 .
H(6) F(2) 3.390 2_756
H(6) O(3) 2.891 .
H(6) N(3) 3.548 .
H(6) C(16) 3.157 .
H(6) H(4) 3.509 2_656
H(6) H(20) 2.668 .
H(6) H(21) 2.985 .
H(7) F(2) 3.135 2_756
H(7) C(16) 3.513 .
H(7) H(20) 2.698 .
H(7) H(35) 3.192 .
H(8) Cl(1) 2.943 2_666
H(8) C(11) 3.484 2_666
H(8) C(28) 3.530 2_665
H(8) H(11) 3.576 2_666
H(8) H(13) 2.631 2_666
H(8) H(19) 3.246 1_455
H(8) H(38) 2.639 2_665
H(9) O(4) 3.128 .
H(9) C(28) 3.437 2_665
H(9) H(36) 3.420 2_665
H(9) H(38) 2.652 2_665
H(10) Cl(2) 3.062 .
H(10) C(28) 3.364 2_665
H(10) H(11) 3.573 2_666
H(10) H(13) 3.009 2_666
H(10) H(36) 3.415 2_665
H(10) H(37) 3.458 2_665
H(10) H(38) 2.728 2_665
H(11) O(1) 2.999 1_455
H(11) C(13) 3.557 2_666
H(11) H(8) 3.576 2_666
H(11) H(10) 3.573 2_666
H(11) H(17) 3.594 2_666
H(11) H(28) 3.570 1_456
H(12) F(3) 3.493 1_455
H(12) O(1) 2.792 1_455
H(12) N(2) 3.233 2_666
H(12) C(13) 3.210 2_666
H(12) C(14) 3.468 1_455
H(12) H(17) 3.461 1_455
H(12) H(17) 3.353 2_666
H(12) H(19) 2.785 1_455
H(13) N(2) 3.221 2_666
H(13) C(10) 3.169 2_666
H(13) C(11) 3.427 2_666
H(13) C(13) 3.523 2_666
H(13) H(8) 2.631 2_666
H(13) H(10) 3.009 2_666
H(13) H(13) 2.603 2_666
H(14) F(4) 3.307 2_656
H(14) F(5) 3.338 1_556
H(14) O(3) 3.470 2_656
H(14) H(21) 3.235 2_656
H(15) S(1) 3.446 1_455
H(15) F(3) 3.267 1_455
H(15) O(1) 3.353 1_455
H(15) O(2) 2.745 1_455
H(15) H(21) 3.374 2_656
H(16) F(5) 2.919 1_556
H(16) H(26) 3.397 1_556
H(16) H(37) 3.374 1_556
H(17) Cl(1) 2.972 2_766
H(17) O(1) 2.535 2_766
H(17) N(2) 3.048 2_766
H(17) C(13) 3.063 2_766
H(17) C(24) 3.475 2_765
H(17) H(11) 3.594 2_666
H(17) H(12) 3.461 1_655
H(17) H(12) 3.353 2_666
H(17) H(17) 3.335 2_766
H(17) H(27) 2.982 2_765
H(17) H(28) 3.422 2_765
H(17) H(29) 3.475 2_765
H(18) Cl(2) 2.943 .
H(18) C(24) 2.781 2_765
H(18) H(27) 2.721 2_765
H(18) H(28) 2.657 2_765
H(18) H(29) 2.493 2_765
H(18) H(32) 3.294 .
H(19) Cl(1) 3.255 2_766
H(19) H(8) 3.246 1_655
H(19) H(12) 2.785 1_655
H(20) F(2) 3.513 2_756
H(20) O(2) 3.241 2_756
H(20) C(9) 2.810 .
H(20) H(1) 3.395 2_756
H(20) H(5) 2.584 .
H(20) H(6) 2.668 .
H(20) H(7) 2.698 .
H(21) O(2) 2.895 2_756
H(21) C(9) 3.516 .
H(21) H(5) 3.339 .
H(21) H(6) 2.985 .
H(21) H(14) 3.235 2_656
H(21) H(15) 3.374 2_656
H(22) O(2) 2.512 2_756
H(22) C(2) 3.255 2_756
H(22) C(23) 3.260 2_755
H(22) H(1) 2.525 2_756
H(22) H(2) 3.213 2_756
H(22) H(24) 2.895 2_755
H(22) H(25) 2.771 2_755
H(23) O(2) 3.362 2_756
H(23) H(24) 3.414 2_755
H(23) H(25) 3.402 2_755
H(24) C(2) 3.543 1_554
H(24) C(17) 3.518 2_755
H(24) H(1) 3.568 1_554
H(24) H(2) 2.787 1_554
H(24) H(22) 2.895 2_755
H(24) H(23) 3.414 2_755
H(25) S(1) 3.059 1_554
H(25) O(2) 2.515 1_554
H(25) N(1) 3.116 1_554
H(25) C(2) 3.078 1_554
H(25) C(17) 3.509 2_755
H(25) H(1) 3.123 1_554
H(25) H(2) 2.603 1_554
H(25) H(22) 2.771 2_755
H(25) H(23) 3.402 2_755
H(26) Cl(1) 3.317 1_554
H(26) C(2) 3.531 1_554
H(26) H(2) 2.760 1_554
H(26) H(16) 3.397 1_554
H(27) Cl(1) 3.115 1_554
H(27) O(1) 3.156 1_554
H(27) C(14) 3.275 2_765
H(27) H(17) 2.982 2_765
H(27) H(18) 2.721 2_765
H(28) Cl(2) 3.309 2_765
H(28) C(14) 3.440 2_765
H(28) H(11) 3.570 1_654
H(28) H(17) 3.422 2_765
H(28) H(18) 2.657 2_765
H(28) H(32) 3.597 2_765
H(28) H(37) 3.227 1_655
H(29) Cl(2) 3.335 2_765
H(29) C(14) 3.328 2_765
H(29) C(25) 3.119 2_765
H(29) H(17) 3.475 2_765
H(29) H(18) 2.493 2_765
H(29) H(30) 3.111 2_765
H(29) H(32) 2.343 2_765
H(30) Cl(2) 3.147 2_765
H(30) N(4) 3.090 2_765
H(30) C(25) 3.555 2_765
H(30) C(27) 3.414 2_765
H(30) H(29) 3.111 2_765
H(30) H(30) 3.198 2_765
H(30) H(32) 3.205 2_765
H(30) H(36) 3.394 1_655
H(30) H(37) 3.234 1_655
H(31) F(6) 3.591 1_655
H(31) O(4) 2.439 1_655
H(31) N(4) 3.506 2_765
H(31) C(27) 3.300 2_765
H(31) C(28) 3.591 2_765
H(31) H(36) 3.318 2_765
H(31) H(37) 3.374 1_655
H(31) H(38) 3.537 2_765
H(32) N(4) 3.495 2_765
H(32) C(24) 3.272 2_765
H(32) C(27) 3.571 2_765
H(32) H(18) 3.294 .
H(32) H(28) 3.597 2_765
H(32) H(29) 2.343 2_765
H(32) H(30) 3.205 2_765
H(33) F(1) 3.348 .
H(33) O(3) 3.531 1_655
H(33) O(4) 3.319 1_655
H(34) F(6) 3.002 1_655
H(34) O(3) 2.963 1_655
H(34) C(2) 3.283 2_756
H(34) C(3) 3.471 2_756
H(34) H(1) 2.643 2_756
H(34) H(2) 3.420 2_756
H(34) H(3) 3.451 2_756
H(34) H(4) 3.113 2_756
H(35) F(1) 2.888 .
H(35) H(1) 3.234 2_756
H(35) H(5) 3.504 .
H(35) H(7) 3.192 .
H(36) Cl(2) 2.970 2_665
H(36) O(4) 2.669 2_665
H(36) N(4) 2.765 2_665
H(36) C(27) 2.825 2_665
H(36) C(28) 3.475 2_665
H(36) H(9) 3.420 2_665
H(36) H(10) 3.415 2_665
H(36) H(30) 3.394 1_455
H(36) H(31) 3.318 2_765
H(36) H(36) 3.121 2_665
H(37) Cl(2) 3.297 2_665
H(37) H(10) 3.458 2_665
H(37) H(16) 3.374 1_554
H(37) H(28) 3.227 1_455
H(37) H(30) 3.234 1_455
H(37) H(31) 3.374 1_455
H(38) Cl(1) 2.949 1_554
H(38) O(4) 3.317 2_665
H(38) C(10) 2.835 2_665
H(38) H(8) 2.639 2_665
H(38) H(9) 2.652 2_665
H(38) H(10) 2.728 2_665
H(38) H(31) 3.537 2_765

loop_
_geom_torsion_atom_site_label_1
_geom_torsion_atom_site_label_2
_geom_torsion_atom_site_label_3
_geom_torsion_atom_site_label_4
_geom_torsion
Cl(1) Rh(1) N(1) S(1) -73.9(4)
Cl(1) Rh(1) N(1) C(2) 104.3(4)
Cl(1) Rh(1) N(2) C(13) 123(4)
Cl(1) Rh(1) C(4) C(3) -81.6(5)
Cl(1) Rh(1) C(4) C(5) 157.1(3)
Cl(1) Rh(1) C(4) C(8) 38.0(4)
Cl(1) Rh(1) C(5) C(4) -65.4(6)
Cl(1) Rh(1) C(5) C(6) 52.5(6)
Cl(1) Rh(1) C(5) C(9) 173.1(3)
Cl(1) Rh(1) C(6) C(5) -161.1(2)
Cl(1) Rh(1) C(6) C(7) -41.0(4)
Cl(1) Rh(1) C(6) C(10) 81.9(6)
Cl(1) Rh(1) C(7) C(6) 148.3(3)
Cl(1) Rh(1) C(7) C(8) -93.1(4)
Cl(1) Rh(1) C(7) C(11) 26.1(5)
Cl(1) Rh(1) C(8) C(4) -151.8(3)
Cl(1) Rh(1) C(8) C(7) 91.4(4)
Cl(1) Rh(1) C(8) C(12) -28.0(5)
N(1) Rh(1) N(2) C(13) 30(4)
N(2) Rh(1) N(1) S(1) 17.1(4)
N(2) Rh(1) N(1) C(2) -164.8(4)
N(1) Rh(1) C(4) C(3) 3.6(4)
N(1) Rh(1) C(4) C(5) -117.8(3)
N(1) Rh(1) C(4) C(8) 123.1(3)
C(4) Rh(1) N(1) S(1) 155.5(5)
C(4) Rh(1) N(1) C(2) -26.3(4)
N(1) Rh(1) C(5) C(4) 62.4(3)
N(1) Rh(1) C(5) C(6) -179.7(3)
N(1) Rh(1) C(5) C(9) -59.1(5)
C(5) Rh(1) N(1) S(1) 121.0(4)
C(5) Rh(1) N(1) C(2) -60.8(4)
N(1) Rh(1) C(6) C(5) 0.4(5)
N(1) Rh(1) C(6) C(7) 120.4(4)
N(1) Rh(1) C(6) C(10) -116.7(6)
C(6) Rh(1) N(1) S(1) 120.8(4)
C(6) Rh(1) N(1) C(2) -61.0(5)
N(1) Rh(1) C(7) C(6) -110.3(4)
N(1) Rh(1) C(7) C(8) 8.3(6)
N(1) Rh(1) C(7) C(11) 127.5(5)
C(7) Rh(1) N(1) S(1) -176.5(4)
C(7) Rh(1) N(1) C(2) 1.7(6)
N(1) Rh(1) C(8) C(4) -58.1(4)
N(1) Rh(1) C(8) C(7) -174.9(4)
N(1) Rh(1) C(8) C(12) 65.8(6)
C(8) Rh(1) N(1) S(1) -171.0(4)
C(8) Rh(1) N(1) C(2) 7.2(5)
N(2) Rh(1) C(4) C(3) 89.4(5)
N(2) Rh(1) C(4) C(5) -31.9(5)
N(2) Rh(1) C(4) C(8) -151.0(3)
C(4) Rh(1) N(2) C(13) -50(4)
N(2) Rh(1) C(5) C(4) 158.9(3)
N(2) Rh(1) C(5) C(6) -83.2(3)
N(2) Rh(1) C(5) C(9) 37.4(5)
C(5) Rh(1) N(2) C(13) -71(4)
N(2) Rh(1) C(6) C(5) 103.5(3)
N(2) Rh(1) C(6) C(7) -136.5(3)
N(2) Rh(1) C(6) C(10) -13.6(6)
C(6) Rh(1) N(2) C(13) -110(4)
N(2) Rh(1) C(7) C(6) 53.7(4)
N(2) Rh(1) C(7) C(8) 172.3(4)
N(2) Rh(1) C(7) C(11) -68.4(6)
C(7) Rh(1) N(2) C(13) -140(4)
N(2) Rh(1) C(8) C(4) 96.3(8)
N(2) Rh(1) C(8) C(7) -20.5(10)
N(2) Rh(1) C(8) C(12) -139.8(7)
C(8) Rh(1) N(2) C(13) -125(4)
C(4) Rh(1) C(5) C(6) 117.9(5)
C(4) Rh(1) C(5) C(9) -121.5(6)
C(5) Rh(1) C(4) C(3) 121.4(6)
C(5) Rh(1) C(4) C(8) -119.1(5)
C(4) Rh(1) C(6) C(5) -37.7(3)
C(4) Rh(1) C(6) C(7) 82.3(4)
C(4) Rh(1) C(6) C(10) -154.8(7)
C(6) Rh(1) C(4) C(3) 159.4(5)
C(6) Rh(1) C(4) C(5) 38.1(3)
C(6) Rh(1) C(4) C(8) -81.0(3)
C(4) Rh(1) C(7) C(6) -80.0(4)
C(4) Rh(1) C(7) C(8) 38.7(4)
C(4) Rh(1) C(7) C(11) 157.9(6)
C(7) Rh(1) C(4) C(3) -158.5(5)
C(7) Rh(1) C(4) C(5) 80.2(4)
C(7) Rh(1) C(4) C(8) -38.9(3)
C(4) Rh(1) C(8) C(7) -116.8(5)
C(4) Rh(1) C(8) C(12) 123.9(7)
C(8) Rh(1) C(4) C(3) -119.6(6)
C(8) Rh(1) C(4) C(5) 119.1(5)
C(5) Rh(1) C(6) C(7) 120.0(5)
C(5) Rh(1) C(6) C(10) -117.1(7)
C(6) Rh(1) C(5) C(4) -117.9(5)
C(6) Rh(1) C(5) C(9) 120.6(6)
C(5) Rh(1) C(7) C(6) -37.1(3)
C(5) Rh(1) C(7) C(8) 81.6(4)
C(5) Rh(1) C(7) C(11) -159.2(6)
C(7) Rh(1) C(5) C(4) -81.8(3)
C(7) Rh(1) C(5) C(6) 36.0(3)
C(7) Rh(1) C(5) C(9) 156.6(5)
C(5) Rh(1) C(8) C(4) 36.9(3)
C(5) Rh(1) C(8) C(7) -79.9(4)
C(5) Rh(1) C(8) C(12) 160.8(6)
C(8) Rh(1) C(5) C(4) -37.7(3)
C(8) Rh(1) C(5) C(6) 80.2(3)
C(8) Rh(1) C(5) C(9) -159.2(5)
C(6) Rh(1) C(7) C(8) 118.6(5)
C(6) Rh(1) C(7) C(11) -122.2(7)
C(7) Rh(1) C(6) C(5) -120.0(5)
C(7) Rh(1) C(6) C(10) 122.9(8)
C(6) Rh(1) C(8) C(4) 80.2(4)
C(6) Rh(1) C(8) C(7) -36.6(4)
C(6) Rh(1) C(8) C(12) -155.9(6)
C(8) Rh(1) C(6) C(5) -81.7(4)
C(8) Rh(1) C(6) C(7) 38.4(3)
C(8) Rh(1) C(6) C(10) 161.2(7)
C(7) Rh(1) C(8) C(4) 116.8(5)
C(7) Rh(1) C(8) C(12) -119.3(8)
C(8) Rh(1) C(7) C(6) -118.6(5)
C(8) Rh(1) C(7) C(11) 119.2(7)
Cl(2) Rh(2) N(3) S(2) 82.6(4)
Cl(2) Rh(2) N(3) C(16) -105.6(4)
Cl(2) Rh(2) N(4) C(27) -164(5)
Cl(2) Rh(2) C(18) C(17) 83.0(5)
Cl(2) Rh(2) C(18) C(19) -156.5(3)
Cl(2) Rh(2) C(18) C(22) -38.4(4)
Cl(2) Rh(2) C(19) C(18) 68.0(6)
Cl(2) Rh(2) C(19) C(20) -48.7(6)
Cl(2) Rh(2) C(19) C(23) -170.1(3)
Cl(2) Rh(2) C(20) C(19) 162.0(2)
Cl(2) Rh(2) C(20) C(21) 41.1(4)
Cl(2) Rh(2) C(20) C(24) -82.0(6)
Cl(2) Rh(2) C(21) C(20) -148.0(3)
Cl(2) Rh(2) C(21) C(22) 93.4(4)
Cl(2) Rh(2) C(21) C(25) -25.5(5)
Cl(2) Rh(2) C(22) C(18) 151.4(3)
Cl(2) Rh(2) C(22) C(21) -90.9(4)
Cl(2) Rh(2) C(22) C(26) 28.9(6)
N(3) Rh(2) N(4) C(27) -72(5)
N(4) Rh(2) N(3) S(2) -9.1(5)
N(4) Rh(2) N(3) C(16) 162.7(4)
N(3) Rh(2) C(18) C(17) -1.6(4)
N(3) Rh(2) C(18) C(19) 118.9(4)
N(3) Rh(2) C(18) C(22) -123.0(3)
C(18) Rh(2) N(3) S(2) -147.2(5)
C(18) Rh(2) N(3) C(16) 24.6(4)
N(3) Rh(2) C(19) C(18) -61.6(3)
N(3) Rh(2) C(19) C(20) -178.3(3)
N(3) Rh(2) C(19) C(23) 60.3(5)
C(19) Rh(2) N(3) S(2) -112.1(4)
C(19) Rh(2) N(3) C(16) 59.7(4)
N(3) Rh(2) C(20) C(19) 2.5(5)
N(3) Rh(2) C(20) C(21) -118.4(4)
N(3) Rh(2) C(20) C(24) 118.5(6)
C(20) Rh(2) N(3) S(2) -113.7(4)
C(20) Rh(2) N(3) C(16) 58.1(5)
N(3) Rh(2) C(21) C(20) 112.2(4)
N(3) Rh(2) C(21) C(22) -6.5(6)
N(3) Rh(2) C(21) C(25) -125.4(5)
C(21) Rh(2) N(3) S(2) -176.3(4)
C(21) Rh(2) N(3) C(16) -4.5(6)
N(3) Rh(2) C(22) C(18) 58.1(3)
N(3) Rh(2) C(22) C(21) 175.9(4)
N(3) Rh(2) C(22) C(26) -64.3(6)
C(22) Rh(2) N(3) S(2) 179.5(4)
C(22) Rh(2) N(3) C(16) -8.7(5)
N(4) Rh(2) C(18) C(17) -89.9(5)
N(4) Rh(2) C(18) C(19) 30.6(5)
N(4) Rh(2) C(18) C(22) 148.7(3)
C(18) Rh(2) N(4) C(27) 11(5)
N(4) Rh(2) C(19) C(18) -159.8(3)
N(4) Rh(2) C(19) C(20) 83.5(3)
N(4) Rh(2) C(19) C(23) -37.9(5)
C(19) Rh(2) N(4) C(27) 30(5)
N(4) Rh(2) C(20) C(19) -102.4(3)
N(4) Rh(2) C(20) C(21) 136.7(3)
N(4) Rh(2) C(20) C(24) 13.6(6)
C(20) Rh(2) N(4) C(27) 69(5)
N(4) Rh(2) C(21) C(20) -52.9(4)
N(4) Rh(2) C(21) C(22) -171.6(3)
N(4) Rh(2) C(21) C(25) 69.5(6)
C(21) Rh(2) N(4) C(27) 99(5)
N(4) Rh(2) C(22) C(18) -96.7(7)
N(4) Rh(2) C(22) C(21) 21.1(9)
N(4) Rh(2) C(22) C(26) 140.9(6)
C(22) Rh(2) N(4) C(27) 83(5)
C(18) Rh(2) C(19) C(20) -116.8(5)
C(18) Rh(2) C(19) C(23) 121.9(6)
C(19) Rh(2) C(18) C(17) -120.6(6)
C(19) Rh(2) C(18) C(22) 118.1(5)
C(18) Rh(2) C(20) C(19) 39.1(3)
C(18) Rh(2) C(20) C(21) -81.8(4)
C(18) Rh(2) C(20) C(24) 155.1(7)
C(20) Rh(2) C(18) C(17) -158.7(5)
C(20) Rh(2) C(18) C(19) -38.1(3)
C(20) Rh(2) C(18) C(22) 79.9(3)
C(18) Rh(2) C(21) C(20) 80.5(4)
C(18) Rh(2) C(21) C(22) -38.2(4)
C(18) Rh(2) C(21) C(25) -157.1(6)
C(21) Rh(2) C(18) C(17) 159.4(5)
C(21) Rh(2) C(18) C(19) -80.1(4)
C(21) Rh(2) C(18) C(22) 38.0(3)
C(18) Rh(2) C(22) C(21) 117.8(5)
C(18) Rh(2) C(22) C(26) -122.5(7)
C(22) Rh(2) C(18) C(17) 121.4(6)
C(22) Rh(2) C(18) C(19) -118.1(5)
C(19) Rh(2) C(20) C(21) -120.9(5)
C(19) Rh(2) C(20) C(24) 116.0(8)
C(20) Rh(2) C(19) C(18) 116.8(5)
C(20) Rh(2) C(19) C(23) -121.4(6)
C(19) Rh(2) C(21) C(20) 36.4(3)
C(19) Rh(2) C(21) C(22) -82.3(4)
C(19) Rh(2) C(21) C(25) 158.8(6)
C(21) Rh(2) C(19) C(18) 81.2(3)
C(21) Rh(2) C(19) C(20) -35.5(3)
C(21) Rh(2) C(19) C(23) -156.9(5)
C(19) Rh(2) C(22) C(18) -38.2(3)
C(19) Rh(2) C(22) C(21) 79.5(4)
C(19) Rh(2) C(22) C(26) -160.7(6)
C(22) Rh(2) C(19) C(18) 37.9(3)
C(22) Rh(2) C(19) C(20) -78.9(3)
C(22) Rh(2) C(19) C(23) 159.7(5)
C(20) Rh(2) C(21) C(22) -118.7(5)
C(20) Rh(2) C(21) C(25) 122.5(6)
C(21) Rh(2) C(20) C(19) 120.9(5)
C(21) Rh(2) C(20) C(24) -123.1(8)
C(20) Rh(2) C(22) C(18) -81.1(4)
C(20) Rh(2) C(22) C(21) 36.6(4)
C(20) Rh(2) C(22) C(26) 156.4(6)
C(22) Rh(2) C(20) C(19) 83.0(3)
C(22) Rh(2) C(20) C(21) -38.0(3)
C(22) Rh(2) C(20) C(24) -161.0(7)
C(21) Rh(2) C(22) C(18) -117.8(5)
C(21) Rh(2) C(22) C(26) 119.8(8)
C(22) Rh(2) C(21) C(20) 118.7(5)
C(22) Rh(2) C(21) C(25) -118.9(7)
O(1) S(1) N(1) Rh(1) 20.5(5)
O(1) S(1) N(1) C(2) -157.5(5)
O(1) S(1) C(1) F(1) -58.4(5)
O(1) S(1) C(1) F(2) -177.5(4)
O(1) S(1) C(1) F(3) 63.4(5)
O(2) S(1) N(1) Rh(1) 158.6(4)
O(2) S(1) N(1) C(2) -19.5(6)
O(2) S(1) C(1) F(1) 178.6(5)
O(2) S(1) C(1) F(2) 59.5(5)
O(2) S(1) C(1) F(3) -59.6(5)
N(1) S(1) C(1) F(1) 59.4(6)
N(1) S(1) C(1) F(2) -59.8(5)
N(1) S(1) C(1) F(3) -178.9(4)
C(1) S(1) N(1) Rh(1) -90.7(4)
C(1) S(1) N(1) C(2) 91.3(5)
O(3) S(2) N(3) Rh(2) -164.5(4)
O(3) S(2) N(3) C(16) 24.3(6)
O(3) S(2) C(15) F(4) -65.5(6)
O(3) S(2) C(15) F(5) 175.6(5)
O(3) S(2) C(15) F(6) 54.2(6)
O(4) S(2) N(3) Rh(2) -26.6(5)
O(4) S(2) N(3) C(16) 162.2(5)
O(4) S(2) C(15) F(4) 170.9(5)
O(4) S(2) C(15) F(5) 52.0(6)
O(4) S(2) C(15) F(6) -69.4(6)
N(3) S(2) C(15) F(4) 53.3(6)
N(3) S(2) C(15) F(5) -65.6(6)
N(3) S(2) C(15) F(6) 173.0(5)
C(15) S(2) N(3) Rh(2) 85.5(5)
C(15) S(2) N(3) C(16) -85.7(5)
Rh(1) N(1) C(2) C(3) 43.5(6)
S(1) N(1) C(2) C(3) -138.0(5)
Rh(1) N(2) C(13) C(14) -51(25)
Rh(2) N(3) C(16) C(17) -42.9(6)
S(2) N(3) C(16) C(17) 130.3(5)
Rh(2) N(4) C(27) C(28) 121(56)
N(1) C(2) C(3) C(4) -41.0(7)
C(2) C(3) C(4) Rh(1) 19.3(6)
C(2) C(3) C(4) C(5) 102.9(8)
C(2) C(3) C(4) C(8) -62.7(8)
Rh(1) C(4) C(5) C(6) -62.0(4)
Rh(1) C(4) C(5) C(9) 120.5(7)
Rh(1) C(4) C(8) C(7) 61.7(4)
Rh(1) C(4) C(8) C(12) -122.2(7)
C(3) C(4) C(5) Rh(1) -106.1(6)
C(3) C(4) C(5) C(6) -168.1(6)
C(3) C(4) C(5) C(9) 14.4(11)
C(3) C(4) C(8) Rh(1) 105.8(6)
C(3) C(4) C(8) C(7) 167.5(6)
C(3) C(4) C(8) C(12) -16.4(11)
C(5) C(4) C(8) Rh(1) -61.7(4)
C(5) C(4) C(8) C(7) -0.0(7)
C(5) C(4) C(8) C(12) 176.0(7)
C(8) C(4) C(5) Rh(1) 61.2(5)
C(8) C(4) C(5) C(6) -0.7(8)
C(8) C(4) C(5) C(9) -178.2(6)
Rh(1) C(5) C(6) C(7) -58.9(5)
Rh(1) C(5) C(6) C(10) 123.0(6)
C(4) C(5) C(6) Rh(1) 60.1(4)
C(4) C(5) C(6) C(7) 1.2(8)
C(4) C(5) C(6) C(10) -176.9(6)
C(9) C(5) C(6) Rh(1) -122.3(7)
C(9) C(5) C(6) C(7) 178.8(6)
C(9) C(5) C(6) C(10) 0.7(11)
Rh(1) C(6) C(7) C(8) -59.3(4)
Rh(1) C(6) C(7) C(11) 122.6(7)
C(5) C(6) C(7) Rh(1) 58.0(4)
C(5) C(6) C(7) C(8) -1.2(7)
C(5) C(6) C(7) C(11) -179.4(6)
C(10) C(6) C(7) Rh(1) -124.0(7)
C(10) C(6) C(7) C(8) 176.8(7)
C(10) C(6) C(7) C(11) -1.4(12)
Rh(1) C(7) C(8) C(4) -60.4(4)
Rh(1) C(7) C(8) C(12) 123.3(7)
C(6) C(7) C(8) Rh(1) 61.2(4)
C(6) C(7) C(8) C(4) 0.8(7)
C(6) C(7) C(8) C(12) -175.5(6)
C(11) C(7) C(8) Rh(1) -120.6(7)
C(11) C(7) C(8) C(4) 179.0(6)
C(11) C(7) C(8) C(12) 2.7(11)
N(3) C(16) C(17) C(18) 42.0(7)
C(16) C(17) C(18) Rh(2) -21.3(7)
C(16) C(17) C(18) C(19) -104.1(7)
C(16) C(17) C(18) C(22) 61.7(8)
Rh(2) C(18) C(19) C(20) 63.0(4)
Rh(2) C(18) C(19) C(23) -120.4(6)
Rh(2) C(18) C(22) C(21) -62.2(4)
Rh(2) C(18) C(22) C(26) 120.4(7)
C(17) C(18) C(19) Rh(2) 106.1(6)
C(17) C(18) C(19) C(20) 169.1(6)
C(17) C(18) C(19) C(23) -14.3(10)
C(17) C(18) C(22) Rh(2) -105.9(6)
C(17) C(18) C(22) C(21) -168.1(6)
C(17) C(18) C(22) C(26) 14.4(10)
C(19) C(18) C(22) Rh(2) 61.8(4)
C(19) C(18) C(22) C(21) -0.4(7)
C(19) C(18) C(22) C(26) -177.8(6)
C(22) C(18) C(19) Rh(2) -61.7(4)
C(22) C(18) C(19) C(20) 1.3(7)
C(22) C(18) C(19) C(23) 177.9(6)
Rh(2) C(19) C(20) C(21) 58.8(4)
Rh(2) C(19) C(20) C(24) -122.3(6)
C(18) C(19) C(20) Rh(2) -60.4(4)
C(18) C(19) C(20) C(21) -1.6(7)
C(18) C(19) C(20) C(24) 177.3(6)
C(23) C(19) C(20) Rh(2) 122.9(6)
C(23) C(19) C(20) C(21) -178.3(6)
C(23) C(19) C(20) C(24) 0.6(10)
Rh(2) C(20) C(21) C(22) 58.8(4)
Rh(2) C(20) C(21) C(25) -122.9(6)
C(19) C(20) C(21) Rh(2) -57.4(4)
C(19) C(20) C(21) C(22) 1.4(7)
C(19) C(20) C(21) C(25) 179.6(6)
C(24) C(20) C(21) Rh(2) 123.7(7)
C(24) C(20) C(21) C(22) -177.5(6)
C(24) C(20) C(21) C(25) 0.7(11)
Rh(2) C(21) C(22) C(18) 60.2(4)
Rh(2) C(21) C(22) C(26) -122.2(6)
C(20) C(21) C(22) Rh(2) -60.8(4)
C(20) C(21) C(22) C(18) -0.6(7)
C(20) C(21) C(22) C(26) 177.0(6)
C(25) C(21) C(22) Rh(2) 120.9(6)
C(25) C(21) C(22) C(18) -178.9(6)
C(25) C(21) C(22) C(26) -1.3(10)
